data_9008434
loop_
_publ_author_name
'Demartin, F.'
'Pilati, T.'
'Gay, H. D.'
'Gramaccioli, C. M.'

_publ_section_title
;
 The crystal structure of a mineral related to paulkerrite
;
_journal_name_full 'Zeitschrift fur Kristallographie'
_journal_page_first 57
_journal_page_last 71
_journal_volume 208
_journal_year 1993
_chemical_compound_source 'granitic pegmatites in Cerro Blanco, Tanti, Cordoba, Argentina'
_chemical_formula_sum 'Al0.14 F0.8 Fe1.78 H23.2 K0.32 Mg0.08 Mn1.5 O32.76 P4 Ti1.56'
_chemical_name_mineral Benyacarite
_space_group_IT_number 61
_symmetry_space_group_name_Hall '-P 2ac 2ab'
_symmetry_space_group_name_H-M 'P b c a'
_cell_angle_alpha 90
_cell_angle_beta 90
_cell_angle_gamma 90
_cell_formula_units_Z 4
_cell_length_a 10.561
_cell_length_b 20.585
_cell_length_c 12.516
_cell_volume 2720.956
_database_code_amcsd 0011061
_exptl_crystal_density_diffrn 2.347
_cod_original_formula_sum 'Mn1.5 Fe1.78 Mg.08 Ti1.56 Al.14 P4 F.8 O32.76 K.32 H23.2'
_cod_database_code 9008434

loop_
_space_group_symop_operation_xyz
x,y,z
x,1/2-y,1/2+z
-x,1/2+y,1/2-z
1/2-x,1/2+y,z
1/2+x,1/2-y,-z
1/2+x,y,1/2-z
1/2-x,-y,1/2+z
-x,-y,-z

loop_
_atom_site_aniso_label
_atom_site_aniso_U_11
_atom_site_aniso_U_22
_atom_site_aniso_U_33
_atom_site_aniso_U_12
_atom_site_aniso_U_13
_atom_site_aniso_U_23
MnM1 0.01660 0.01150 0.02040 -0.00140 0.00180 0.00170
FeM1 0.01660 0.01150 0.02040 -0.00140 0.00180 0.00170
MgM1 0.01660 0.01150 0.02040 -0.00140 0.00180 0.00170
FeM2 0.00810 0.01340 0.01550 -0.00140 0.00070 -0.00310
TiM2 0.00810 0.01340 0.01550 -0.00140 0.00070 -0.00310
AlM2 0.00810 0.01340 0.01550 -0.00140 0.00070 -0.00310
Ti 0.01730 0.01420 0.00700 0.00000 -0.00510 0.00020
P1 0.01600 0.01370 0.01000 -0.00200 -0.00200 -0.00010
P2 0.00740 0.01410 0.00960 0.00160 -0.00040 0.00050
F 0.02900 0.04200 0.02800 0.00300 -0.00100 0.00200
O-H 0.02900 0.04200 0.02800 0.00300 -0.00100 0.00200
OK 0.05100 0.03600 0.05400 0.01400 -0.00700 0.01800
K 0.05100 0.03600 0.05400 0.01400 -0.00700 0.01800
O1 0.02700 0.01800 0.02200 0.00200 0.00300 0.00100
O2 0.01800 0.02400 0.01600 0.00000 0.00000 0.00000
O3 0.02300 0.02200 0.01300 0.00200 -0.00100 0.00100
O4 0.01400 0.02100 0.01900 -0.00400 -0.00400 0.00000
O5 0.02000 0.01800 0.02400 0.00200 -0.00300 -0.00200
O6 0.01400 0.02000 0.01100 0.00300 0.00400 0.00500
O7 0.01700 0.03000 0.01300 0.00700 0.00000 0.00200
O8 0.01800 0.02400 0.01700 -0.00400 -0.00500 -0.00100
O9 0.02800 0.02600 0.05600 0.00100 -0.00900 -0.00800
O10 0.03700 0.02500 0.03100 0.00500 -0.00300 0.00300
O11 0.02600 0.02200 0.05100 0.00600 0.01200 0.00300
O12 0.03500 0.04200 0.03300 0.00200 -0.00100 0.00300
O13 0.01900 0.03000 0.01700 -0.00400 -0.00500 0.00600
O14 0.08100 0.03600 0.02300 -0.02400 -0.01800 0.00700
O15 0.06100 0.04700 0.05200 0.00600 0.01900 0.00400

loop_
_atom_site_label
_atom_site_type_symbol
_atom_site_fract_x
_atom_site_fract_y
_atom_site_fract_z
_atom_site_occupancy
_atom_site_U_iso_or_equiv
_atom_site_attached_hydrogens
MnM1 Mn 0.50330 0.24517 0.23961 0.75000 0.01620 0
FeM1 Fe 0.50330 0.24517 0.23961 0.21000 0.01620 0
MgM1 Mg 0.50330 0.24517 0.23961 0.04000 0.01620 0
FeM2 Fe 0.66250 -0.00457 0.26007 0.68000 0.01230 0
TiM2 Ti 0.66250 -0.00457 0.26007 0.28000 0.01230 0
AlM2 Al 0.66250 -0.00457 0.26007 0.07000 0.01230 0
Ti Ti 0.50000 0.50000 0.00000 1.00000 0.01280 0
P1 P 0.41520 0.08940 0.29400 1.00000 0.01320 0
P2 P 0.58920 0.40270 0.19650 1.00000 0.01040 0
F F 0.14340 0.50300 0.59700 0.40000 0.03300 0
O-H O 0.14340 0.50300 0.59700 0.60000 0.03300 1
OK O 0.78020 0.14810 0.94540 0.78000 0.04700 0
K K 0.78020 0.14810 0.94540 0.16000 0.04700 0
O1 O 0.40540 0.16290 0.28530 1.00000 0.02200 0
O2 O 0.53330 0.06460 0.23630 1.00000 0.01900 0
O3 O 0.41740 0.06830 0.41190 1.00000 0.01900 0
O4 O 0.29540 0.06160 0.24020 1.00000 0.01800 0
O5 O 0.59390 0.32930 0.19060 1.00000 0.02100 0
O6 O 0.47090 0.42610 0.25810 1.00000 0.01500 0
O7 O 0.58940 0.43070 0.08260 1.00000 0.02000 0
O8 O 0.70870 0.42610 0.25490 1.00000 0.02000 0
O9 O 0.65030 0.18690 0.17610 1.00000 0.03700 0
O10 O 0.41720 0.24010 0.07790 1.00000 0.03100 0
O11 O 0.35440 0.30440 0.30720 1.00000 0.03300 0
O12 O 0.59260 0.25000 0.39620 1.00000 0.03700 0
O13 O 0.16240 0.50500 0.91200 1.00000 0.02200 0
O14 O 0.23940 0.14050 0.06020 1.00000 0.04700 0
O15 O 0.03060 0.40590 0.00910 1.00000 0.05300 0
H9a H 0.64060 0.14830 0.19530 1.00000 0.05000 0
H9b H 0.75000 0.18160 0.19530 1.00000 0.05000 0
H10a H 0.38870 0.28320 0.08200 1.00000 0.05000 0
H11a H 0.35940 0.34950 0.30460 1.00000 0.05000 0
H11b H 0.27730 0.31630 0.33390 1.00000 0.05000 0
H12a H 0.64060 0.19920 0.41800 1.00000 0.05000 0
H12b H 0.55650 0.25000 0.47270 1.00000 0.05000 0
H13a H 0.64060 0.03320 0.05660 1.00000 0.05000 0
H13b H 0.72270 0.00100 0.02930 1.00000 0.05000 0
H14a H 0.75000 0.09960 0.38870 1.00000 0.05000 0
H14b H 0.69340 0.11720 0.47070 1.00000 0.05000 0

loop_
_cod_changelog_entry_id
_cod_changelog_entry_author
_cod_changelog_entry_date
_cod_changelog_entry_text
1 'Vaitkus, Antanas' 2022-09-28T22:10:00+03:00
;
 Added the '_atom_site_type_symbol' data item and marked attached hydrogen
 atoms.
;
2 'Vaitkus, Antanas' 2022-09-28T22:15:00+03:00
;
 Marked entry as being related to AMCSD entry 0011061.
;

loop_
_cod_related_entry_id
_cod_related_entry_database
_cod_related_entry_code
1 AMCSD 0011061
